data_1551860
loop_
_publ_author_name
'Bolla, Geetha'
'Nangia, Ashwini'

_publ_section_title
;
 Supramolecular synthon hierarchy in sulfonamide cocrystals with
 <i>syn</i>-amides and <i>N</i>-oxides
;
_journal_issue 4
_journal_name_full IUCrJ
_journal_page_first
;
;
_journal_paper_doi 10.1107/S2052252519005037
_journal_volume 6
_journal_year 2019
_chemical_formula_moiety 'C12 H11 Cl N2 O5 S, C5 H9 N O, H2 O'
_chemical_formula_sum 'C17 H22 Cl N3 O7 S'
_chemical_formula_weight 447.88
_chemical_melting_point 371
_chemical_name_common FUROSVLM
_space_group_crystal_system monoclinic
_space_group_IT_number 14
_space_group_name_Hall '-P 2yn'
_space_group_name_H-M_alt 'P 1 21/n 1'
_symmetry_space_group_name_Hall '-P 2yn'
_symmetry_space_group_name_H-M 'P 1 21/n 1'
_atom_sites_solution_hydrogens mixed
_atom_sites_solution_primary direct
_audit_creation_date 2017-06-24
_audit_creation_method
;
Olex2 1.2
(compiled 2017.03.28 svn.r3405 for OlexSys, GUI svn.r5337)
;
_cell_angle_alpha 90
_cell_angle_beta 93.12(3)
_cell_angle_gamma 90
_cell_formula_units_Z 4
_cell_length_a 11.116(5)
_cell_length_b 8.447(2)
_cell_length_c 21.388(7)
_cell_measurement_reflns_used 1013
_cell_measurement_temperature 298(2)
_cell_measurement_theta_max 20.0240
_cell_measurement_theta_min 3.0440
_cell_volume 2005.3(12)
_computing_cell_refinement
;
CrysAlisPro, Agilent Technologies,
Version 1.171.36.28 (release 01-02-2013 CrysAlis171 .NET)
(compiled Feb  1 2013,16:14:44)
;
_computing_data_collection
;
CrysAlisPro, Agilent Technologies,
Version 1.171.36.28 (release 01-02-2013 CrysAlis171 .NET)
(compiled Feb  1 2013,16:14:44)
;
_computing_data_reduction
;
CrysAlisPro, Agilent Technologies,
Version 1.171.36.28 (release 01-02-2013 CrysAlis171 .NET)
(compiled Feb  1 2013,16:14:44)
;
_computing_molecular_graphics 'Olex2 (Dolomanov et al., 2009)'
_computing_publication_material 'Olex2 (Dolomanov et al., 2009)'
_computing_structure_refinement 'ShelXL (Sheldrick, 2015)'
_computing_structure_solution 'SIR2004 (Burla et al., 2007)'
_diffrn_ambient_temperature 298(2)
_diffrn_detector_area_resol_mean 16.3291
_diffrn_measured_fraction_theta_full 0.997
_diffrn_measured_fraction_theta_max 0.997
_diffrn_measurement_details
;
#__ type_ start__ end____ width___ exp.time_
  1 omega  -36.00   62.00   1.0000   63.0000
omega____ theta____ kappa____ phi______ frames
    -       18.7785  -19.0000  120.0000 98

#__ type_ start__ end____ width___ exp.time_
  2 omega  -34.00   25.00   1.0000   63.0000
omega____ theta____ kappa____ phi______ frames
    -       18.7785  -57.0000   60.0000 59

#__ type_ start__ end____ width___ exp.time_
  3 omega   64.00   92.00   1.0000   63.0000
omega____ theta____ kappa____ phi______ frames
    -       18.7785  174.0000    9.0000 28

#__ type_ start__ end____ width___ exp.time_
  4 omega  -45.00  -13.00   1.0000   63.0000
omega____ theta____ kappa____ phi______ frames
    -       18.7785  -57.0000  -60.0000 32

#__ type_ start__ end____ width___ exp.time_
  5 omega  -12.00   18.00   1.0000   63.0000
omega____ theta____ kappa____ phi______ frames
    -      -19.0128  -99.0000  -90.0000 30
;
_diffrn_measurement_device_type 'Xcalibur, Eos, Gemini'
_diffrn_measurement_method '\w scans'
_diffrn_orient_matrix_UB_11 -0.0036217000
_diffrn_orient_matrix_UB_12 -0.0111448000
_diffrn_orient_matrix_UB_13 0.0327435000
_diffrn_orient_matrix_UB_21 0.0626029000
_diffrn_orient_matrix_UB_22 -0.0161882000
_diffrn_orient_matrix_UB_23 0.0027429000
_diffrn_orient_matrix_UB_31 0.0119327000
_diffrn_orient_matrix_UB_32 0.0816347000
_diffrn_orient_matrix_UB_33 0.0050719000
_diffrn_radiation_monochromator graphite
_diffrn_radiation_type MoK\a
_diffrn_radiation_wavelength 0.71073
_diffrn_reflns_av_R_equivalents 0.0737
_diffrn_reflns_av_unetI/netI 0.1156
_diffrn_reflns_Laue_measured_fraction_full 0.997
_diffrn_reflns_Laue_measured_fraction_max 0.997
_diffrn_reflns_limit_h_max 13
_diffrn_reflns_limit_h_min -12
_diffrn_reflns_limit_k_max 9
_diffrn_reflns_limit_k_min -9
_diffrn_reflns_limit_l_max 22
_diffrn_reflns_limit_l_min -25
_diffrn_reflns_number 7859
_diffrn_reflns_point_group_measured_fraction_full 0.997
_diffrn_reflns_point_group_measured_fraction_max 0.997
_diffrn_reflns_theta_full 24.713
_diffrn_reflns_theta_max 24.713
_diffrn_reflns_theta_min 3.030
_diffrn_source 'Enhance (Mo) X-ray Source'
_exptl_absorpt_coefficient_mu 0.340
_exptl_absorpt_correction_T_max 1.00000
_exptl_absorpt_correction_T_min 0.94875
_exptl_absorpt_correction_type multi-scan
_exptl_absorpt_process_details
;
CrysAlisPro, Agilent Technologies,
Version 1.171.36.28 (release 01-02-2013 CrysAlis171 .NET)
(compiled Feb  1 2013,16:14:44)
Empirical absorption correction using spherical harmonics,
 implemented in SCALE3 ABSPACK scaling algorithm.
;
_exptl_crystal_colour COLORLES
_exptl_crystal_density_diffrn 1.483
_exptl_crystal_density_method 'not measured'
_exptl_crystal_description PLATE
_exptl_crystal_F_000 936
_exptl_crystal_size_max 0.22
_exptl_crystal_size_mid 0.20
_exptl_crystal_size_min 0.20
_refine_diff_density_max 0.256
_refine_diff_density_min -0.294
_refine_diff_density_rms 0.052
_refine_ls_extinction_method none
_refine_ls_goodness_of_fit_ref 0.987
_refine_ls_hydrogen_treatment mixed
_refine_ls_matrix_type full
_refine_ls_number_parameters 275
_refine_ls_number_reflns 3402
_refine_ls_number_restraints 0
_refine_ls_restrained_S_all 0.987
_refine_ls_R_factor_all 0.1472
_refine_ls_R_factor_gt 0.0650
_refine_ls_shift/su_max 0.000
_refine_ls_shift/su_mean 0.000
_refine_ls_structure_factor_coef Fsqd
_refine_ls_weighting_details 'w=1/[\s^2^(Fo^2^)+(0.0179P)^2^] where P=(Fo^2^+2Fc^2^)/3'
_refine_ls_weighting_scheme calc
_refine_ls_wR_factor_gt 0.0875
_refine_ls_wR_factor_ref 0.1141
_reflns_Friedel_coverage 0.000
_reflns_number_gt 1676
_reflns_number_total 3402
_reflns_threshold_expression 'I > 2\s(I)'
_cod_data_source_file lq5020.cif
_cod_data_source_block FUROSVLM
_cod_original_cell_volume 2005.4(12)
_cod_database_code 1551860
_publcif_datablock.id {9e8a0ef0-2512-4deb-95ac-e76781e7e617}

_shelx_shelxl_version_number 2016/6
_chemical_oxdiff_formula 'C H N O S Cl'
_chemical_oxdiff_usercomment GEETHA
_shelx_space_group_comment
;
The symmetry employed for this shelxl refinement is uniquely defined
by the following loop, which should always be used as a source of
symmetry information in preference to the above space-group names.
They are only intended as comments.
;
_reflns_odcompleteness_completeness 99.62
_reflns_odcompleteness_iscentric 1
_reflns_odcompleteness_theta 24.66
_olex2_refinement_description
;
1. Fixed Uiso
 At 1.2 times of:
  All C(H) groups, All C(H,H) groups, All N(H) groups, All N(H,H) groups
 At 1.5 times of:
  All O(H,H) groups
2.a Free rotating group:
 O7(H7A,H7B)
2.b Secondary CH2 refined with riding coordinates:
 C8(H8A,H8B), C14(H14A,H14B), C17(H17A,H17B), C15(H15A,H15B), C16(H16A,H16B)
2.c Aromatic/amide H refined with riding coordinates:
 N2(H2), C3(H3), N3(H3A), C6(H6), C11(H11), C10(H10), C12(H12)
;
_olex2_submission_special_instructions 'No special instructions were received'

loop_
_space_group_symop_operation_xyz
'x, y, z'
'-x+1/2, y+1/2, -z+1/2'
'-x, -y, -z'
'x-1/2, -y-1/2, z-1/2'

loop_
_atom_site_label
_atom_site_type_symbol
_atom_site_fract_x
_atom_site_fract_y
_atom_site_fract_z
_atom_site_U_iso_or_equiv
_atom_site_adp_type
_atom_site_occupancy
_atom_site_site_symmetry_order
_atom_site_calc_flag
_atom_site_refinement_flags_posn
S1 S 0.94087(14) 0.40561(15) 0.09928(6) 0.0549(4) Uani 1 1 d .
Cl1 Cl 0.96155(14) 0.78051(13) 0.06317(5) 0.0687(4) Uani 1 1 d .
O1 O 1.0561(3) 0.4206(3) 0.07256(13) 0.0626(10) Uani 1 1 d .
O4 O 0.8630(3) 0.4323(4) 0.33002(16) 0.0657(11) Uani 1 1 d .
N2 N 0.8896(3) 0.9113(4) 0.28726(17) 0.0506(11) Uani 1 1 d .
H2 H 0.857901 0.884425 0.321478 0.061 Uiso 1 1 calc R
O6 O 0.8652(4) 0.3229(3) 0.44064(16) 0.0779(12) Uani 1 1 d .
C2 C 0.8914(4) 0.6378(4) 0.25948(19) 0.0364(11) Uani 1 1 d .
C7 C 0.9029(4) 0.7983(5) 0.2439(2) 0.0403(11) Uani 1 1 d .
O3 O 0.8678(3) 0.6737(3) 0.36842(14) 0.0632(10) Uani 1 1 d .
N1 N 0.8438(4) 0.4241(5) 0.0428(2) 0.0586(13) Uani 1 1 d .
H1A H 0.868(4) 0.489(5) 0.014(2) 0.070 Uiso 1 1 d R
H1B H 0.764(4) 0.440(5) 0.050(2) 0.070 Uiso 1 1 d R
O2 O 0.9142(3) 0.2648(3) 0.13231(13) 0.0706(11) Uani 1 1 d .
C3 C 0.9011(4) 0.5258(5) 0.2132(2) 0.0443(12) Uani 1 1 d .
H3 H 0.892154 0.419846 0.223878 0.053 Uiso 1 1 calc R
N3 N 0.8224(4) 0.5401(4) 0.49375(17) 0.0657(13) Uani 1 1 d .
H3A H 0.827352 0.593646 0.459804 0.079 Uiso 1 1 calc R
O5 O 1.1149(4) 1.0390(4) 0.33561(17) 0.0777(11) Uani 1 1 d .
C6 C 0.9261(4) 0.8357(5) 0.1824(2) 0.0446(12) Uani 1 1 d .
H6 H 0.934919 0.941227 0.171130 0.054 Uiso 1 1 calc R
C5 C 0.9360(4) 0.7207(5) 0.13811(18) 0.0440(12) Uani 1 1 d .
C1 C 0.8724(4) 0.5853(5) 0.3238(2) 0.0473(13) Uani 1 1 d .
C4 C 0.9232(4) 0.5614(5) 0.1529(2) 0.0428(12) Uani 1 1 d .
C8 C 0.9248(4) 1.0746(4) 0.2803(2) 0.0490(13) Uani 1 1 d .
H8A H 0.890404 1.136776 0.313064 0.059 Uiso 1 1 calc R
H8B H 0.891538 1.113779 0.240417 0.059 Uiso 1 1 calc R
C9 C 1.0562(5) 1.0982(5) 0.2834(2) 0.0500(13) Uani 1 1 d .
C13 C 0.8416(5) 0.3887(6) 0.4907(2) 0.0543(14) Uani 1 1 d .
C14 C 0.8367(5) 0.2928(5) 0.5483(2) 0.0724(17) Uani 1 1 d .
H14A H 0.781738 0.205169 0.540043 0.087 Uiso 1 1 calc R
H14B H 0.916039 0.248503 0.558096 0.087 Uiso 1 1 calc R
C17 C 0.7932(6) 0.6264(5) 0.5495(3) 0.087(2) Uani 1 1 d .
H17A H 0.853373 0.708017 0.557780 0.104 Uiso 1 1 calc R
H17B H 0.715902 0.678166 0.541925 0.104 Uiso 1 1 calc R
C11 C 1.2491(6) 1.1451(7) 0.2773(3) 0.0880(19) Uani 1 1 d .
H11 H 1.321986 1.179303 0.262702 0.106 Uiso 1 1 calc R
C10 C 1.1337(6) 1.1643(6) 0.2477(2) 0.0749(17) Uani 1 1 d .
H10 H 1.115875 1.214761 0.209680 0.090 Uiso 1 1 calc R
C15 C 0.7983(7) 0.3797(7) 0.6034(3) 0.119(3) Uani 1 1 d .
H15A H 0.720720 0.336967 0.613455 0.142 Uiso 1 1 calc R
H15B H 0.854585 0.352730 0.638060 0.142 Uiso 1 1 calc R
C12 C 1.2326(6) 1.0695(7) 0.3292(3) 0.0845(19) Uani 1 1 d .
H12 H 1.294092 1.040275 0.358145 0.101 Uiso 1 1 calc R
C16 C 0.7883(11) 0.5274(8) 0.6031(3) 0.270(8) Uani 1 1 d .
H16A H 0.850211 0.566299 0.632891 0.324 Uiso 1 1 calc R
H16B H 0.711829 0.550058 0.620901 0.324 Uiso 1 1 calc R
O7 O 0.9095(4) 0.0070(4) 0.4409(2) 0.0872(13) Uani 1 1 d .
H7A H 0.894429 0.103896 0.447807 0.131 Uiso 1 1 d G
H7B H 0.984170 -0.004306 0.435510 0.131 Uiso 1 1 d G
H4 H 0.858(6) 0.406(6) 0.376(3) 0.15(3) Uiso 1 1 d .

loop_
_atom_site_aniso_label
_atom_site_aniso_U_11
_atom_site_aniso_U_22
_atom_site_aniso_U_33
_atom_site_aniso_U_23
_atom_site_aniso_U_13
_atom_site_aniso_U_12
S1 0.0648(11) 0.0574(8) 0.0421(8) -0.0107(6) -0.0012(7) 0.0029(7)
Cl1 0.0907(12) 0.0737(9) 0.0425(8) 0.0046(6) 0.0108(7) -0.0079(8)
O1 0.055(3) 0.088(2) 0.046(2) -0.0183(17) 0.0062(18) 0.011(2)
O4 0.110(3) 0.043(2) 0.045(2) -0.0008(17) 0.013(2) -0.0131(19)
N2 0.067(3) 0.037(2) 0.049(3) -0.0065(18) 0.020(2) -0.004(2)
O6 0.129(4) 0.059(2) 0.048(2) 0.0056(18) 0.023(2) 0.005(2)
C2 0.037(3) 0.037(3) 0.036(3) -0.002(2) 0.004(2) -0.001(2)
C7 0.040(3) 0.041(3) 0.041(3) -0.006(2) 0.009(2) -0.001(2)
O3 0.099(3) 0.0489(19) 0.043(2) -0.0075(16) 0.0151(19) 0.0030(19)
N1 0.056(3) 0.078(3) 0.041(3) -0.009(2) -0.007(2) -0.004(3)
O2 0.113(3) 0.0455(18) 0.053(2) -0.0063(16) 0.007(2) -0.0043(19)
C3 0.045(3) 0.041(3) 0.047(3) -0.003(2) -0.001(2) -0.001(2)
N3 0.099(4) 0.055(3) 0.045(3) 0.005(2) 0.013(2) 0.006(2)
O5 0.083(4) 0.080(3) 0.068(3) 0.0175(19) -0.009(2) 0.003(2)
C6 0.053(4) 0.038(3) 0.044(3) 0.006(2) 0.009(2) -0.001(2)
C5 0.045(3) 0.058(3) 0.030(3) -0.002(2) 0.006(2) 0.000(2)
C1 0.053(4) 0.041(3) 0.049(3) 0.001(2) 0.010(3) -0.002(3)
C4 0.052(4) 0.042(3) 0.034(3) -0.005(2) 0.002(2) -0.002(2)
C8 0.060(4) 0.034(3) 0.053(3) -0.003(2) 0.006(3) 0.004(3)
C9 0.065(4) 0.042(3) 0.043(3) -0.004(2) 0.000(3) -0.001(3)
C13 0.065(4) 0.049(3) 0.049(4) 0.001(3) 0.011(3) -0.004(3)
C14 0.112(6) 0.058(3) 0.048(4) 0.007(3) 0.013(3) 0.002(3)
C17 0.120(6) 0.064(4) 0.078(5) -0.014(3) 0.020(4) 0.022(3)
C11 0.059(5) 0.131(5) 0.075(5) -0.015(4) 0.011(4) -0.016(4)
C10 0.068(5) 0.101(4) 0.056(4) 0.018(3) 0.000(3) -0.010(4)
C15 0.211(9) 0.086(4) 0.066(5) 0.004(4) 0.067(5) 0.003(5)
C12 0.057(5) 0.102(5) 0.093(6) -0.004(4) -0.019(4) 0.012(4)
C16 0.67(2) 0.092(5) 0.059(5) 0.037(4) 0.118(9) 0.161(9)
O7 0.105(4) 0.065(2) 0.094(3) -0.011(2) 0.028(3) 0.009(2)

loop_
_atom_type_symbol
_atom_type_description
_atom_type_scat_dispersion_real
_atom_type_scat_dispersion_imag
_atom_type_scat_source
C C 0.0033 0.0016 'International Tables Vol C Tables 4.2.6.8 and 6.1.1.4'
H H 0.0000 0.0000 'International Tables Vol C Tables 4.2.6.8 and 6.1.1.4'
N N 0.0061 0.0033 'International Tables Vol C Tables 4.2.6.8 and 6.1.1.4'
O O 0.0106 0.0060 'International Tables Vol C Tables 4.2.6.8 and 6.1.1.4'
S S 0.1246 0.1234 'International Tables Vol C Tables 4.2.6.8 and 6.1.1.4'
Cl Cl 0.1484 0.1585 'International Tables Vol C Tables 4.2.6.8 and 6.1.1.4'

loop_
_geom_angle_atom_site_label_1
_geom_angle_atom_site_label_2
_geom_angle_atom_site_label_3
_geom_angle
O1 S1 N1 105.9(2)
O1 S1 C4 109.0(2)
N1 S1 C4 109.1(2)
O2 S1 O1 119.0(2)
O2 S1 N1 108.1(2)
O2 S1 C4 105.5(2)
C7 N2 C8 124.5(4)
C7 C2 C1 122.2(4)
C3 C2 C7 118.7(4)
C3 C2 C1 119.0(4)
N2 C7 C2 120.4(4)
N2 C7 C6 121.7(4)
C6 C7 C2 117.9(4)
C4 C3 C2 123.7(4)
C13 N3 C17 125.6(4)
C12 O5 C9 105.8(4)
C5 C6 C7 121.4(4)
C6 C5 Cl1 117.5(3)
C6 C5 C4 121.2(4)
C4 C5 Cl1 121.3(3)
O4 C1 C2 114.2(4)
O3 C1 O4 121.5(4)
O3 C1 C2 124.3(4)
C3 C4 S1 118.9(3)
C3 C4 C5 117.1(4)
C5 C4 S1 123.9(3)
N2 C8 C9 113.5(4)
O5 C9 C8 114.7(5)
C10 C9 O5 109.6(5)
C10 C9 C8 135.6(5)
O6 C13 N3 121.7(4)
O6 C13 C14 119.3(4)
N3 C13 C14 119.0(4)
C15 C14 C13 114.8(4)
C16 C17 N3 112.8(4)
C12 C11 C10 105.8(6)
C9 C10 C11 107.5(5)
C16 C15 C14 121.4(5)
C11 C12 O5 111.2(6)
C15 C16 C17 125.7(6)

loop_
_geom_bond_atom_site_label_1
_geom_bond_atom_site_label_2
_geom_bond_distance
S1 O1 1.436(3)
S1 N1 1.583(4)
S1 O2 1.423(3)
S1 C4 1.763(4)
Cl1 C5 1.719(4)
O4 C1 1.304(4)
N2 C7 1.345(4)
N2 C8 1.444(4)
O6 C13 1.247(5)
C2 C7 1.404(5)
C2 C3 1.377(5)
C2 C1 1.472(5)
C7 C6 1.390(5)
O3 C1 1.215(5)
C3 C4 1.361(5)
N3 C13 1.299(5)
N3 C17 1.448(5)
O5 C9 1.357(5)
O5 C12 1.348(6)
C6 C5 1.365(5)
C5 C4 1.391(5)
C8 C9 1.472(6)
C9 C10 1.307(6)
C13 C14 1.478(6)
C14 C15 1.472(6)
C17 C16 1.423(7)
C11 C10 1.408(7)
C11 C12 1.304(7)
C15 C16 1.253(6)
